data_1553643
loop_
_publ_author_name
'Thorarinsdottir, Agnes E.'
'Gaudette, Alexandra I.'
'Harris, T. David'

_publ_section_title
;
 Spin-crossover and high-spin iron(ii) complexes as chemical shift
 <sup>19</sup>F magnetic resonance thermometers.
;
_journal_issue 3
_journal_name_full 'Chemical science'
_journal_page_first 2448
_journal_page_last 2456
_journal_paper_doi 10.1039/c6sc04287b
_journal_volume 8
_journal_year 2017
_chemical_absolute_configuration unk
_chemical_formula_moiety 'C27 H33 F3 Fe1 N6, 2(B1 F4)'
_chemical_formula_sum 'C27 H33 B2 F11 Fe N6'
_chemical_formula_weight 728.06
_space_group_crystal_system cubic
_space_group_IT_number 219
_space_group_name_Hall 'F -4a 2 3'
_space_group_name_H-M_alt 'F -4 3 c'
_atom_sites_solution_hydrogens geom
_atom_sites_solution_primary direct
_audit_creation_date 2016-08-01
_audit_creation_method
;
Olex2 1.2
(compiled 2016.02.19 svn.r3266 for OlexSys, GUI svn.r5155)
;
_audit_update_record
;
2016-09-22 deposited with the CCDC.
2017-01-06 downloaded from the CCDC.
;
_cell_angle_alpha 90
_cell_angle_beta 90
_cell_angle_gamma 90
_cell_formula_units_Z 32
_cell_length_a 29.3374(7)
_cell_length_b 29.3374(7)
_cell_length_c 29.3374(7)
_cell_measurement_reflns_used 9591
_cell_measurement_temperature 100
_cell_measurement_theta_max 72.103
_cell_measurement_theta_min 5.551
_cell_volume 25250.2(10)
_computing_cell_refinement 'SAINT V8.34A (Bruker, 2013)'
_computing_data_collection 'APEX2 V2014.11-0 (Bruker, 2014)'
_computing_data_reduction 'Bruker SAINT'
_computing_molecular_graphics 'Olex2 (Dolomanov et al., 2009)'
_computing_publication_material 'Olex2 (Dolomanov et al., 2009)'
_computing_structure_refinement 'XL (Sheldrick, 2008)'
_computing_structure_solution 'XS (Sheldrick, 2008)'
_diffrn_ambient_temperature 100.05
_diffrn_detector 'Bruker APEX2 area detector'
_diffrn_detector_area_resol_mean 8
_diffrn_detector_type 'CCD area detector'
_diffrn_measured_fraction_theta_full 0.997
_diffrn_measured_fraction_theta_max 0.999
_diffrn_measurement_device 'three-circle diffractometer'
_diffrn_measurement_device_type 'Bruker Kappa APEX CCD area detector'
_diffrn_measurement_method '\w and \f scans'
_diffrn_radiation_monochromator graphite
_diffrn_radiation_probe x-ray
_diffrn_radiation_type MoK\a
_diffrn_radiation_wavelength 0.71073
_diffrn_reflns_av_R_equivalents 0.0574
_diffrn_reflns_av_unetI/netI 0.0124
_diffrn_reflns_Laue_measured_fraction_full 0.997
_diffrn_reflns_Laue_measured_fraction_max 0.999
_diffrn_reflns_limit_h_max 48
_diffrn_reflns_limit_h_min -48
_diffrn_reflns_limit_k_max 44
_diffrn_reflns_limit_k_min -48
_diffrn_reflns_limit_l_max 48
_diffrn_reflns_limit_l_min -48
_diffrn_reflns_number 448528
_diffrn_reflns_point_group_measured_fraction_full 0.998
_diffrn_reflns_point_group_measured_fraction_max 0.999
_diffrn_reflns_theta_full 26.000
_diffrn_reflns_theta_max 36.356
_diffrn_reflns_theta_min 2.777
_diffrn_source 'sealed tube'
_diffrn_source_type 'Incoatec I\ms'
_exptl_absorpt_coefficient_mu 0.573
_exptl_absorpt_correction_T_max 0.7471
_exptl_absorpt_correction_T_min 0.6583
_exptl_absorpt_correction_type multi-scan
_exptl_absorpt_process_details
;
SADABS-2014/5 (Bruker,2014/5) was used for absorption correction.
wR2(int) was 0.1702 before and 0.0673 after correction.
The Ratio of minimum to maximum transmission is 0.8811.
The \l/2 correction factor is Not present.
;
_exptl_crystal_colour 'light yellow'
_exptl_crystal_colour_modifier light
_exptl_crystal_colour_primary yellow
_exptl_crystal_density_diffrn 1.532
_exptl_crystal_description plate
_exptl_crystal_F_000 11904
_exptl_crystal_preparation
'Single crystals, light yellow plates, were grown by vapor diffusion of diethyl ether into a concentrated dark orange methanol/acetonitrile (1:1) solution of the complex.'
_exptl_crystal_recrystallization_method 'See preparation details'
_exptl_crystal_size_max 0.857
_exptl_crystal_size_mid 0.477
_exptl_crystal_size_min 0.174
_refine_diff_density_max 0.672
_refine_diff_density_min -0.293
_refine_diff_density_rms 0.081
_refine_ls_abs_structure_details
;
 Flack x determined using 2050 quotients [(I+)-(I-)]/[(I+)+(I-)]
 (Parsons, Flack and Wagner, Acta Cryst. B69 (2013) 249-259).
;
_refine_ls_abs_structure_Flack 0.005(4)
_refine_ls_extinction_method none
_refine_ls_goodness_of_fit_ref 1.049
_refine_ls_hydrogen_treatment constr
_refine_ls_matrix_type full
_refine_ls_number_parameters 149
_refine_ls_number_reflns 5143
_refine_ls_number_restraints 0
_refine_ls_restrained_S_all 1.049
_refine_ls_R_factor_all 0.0572
_refine_ls_R_factor_gt 0.0486
_refine_ls_shift/su_max 0.001
_refine_ls_shift/su_mean 0.000
_refine_ls_structure_factor_coef Fsqd
_refine_ls_weighting_details 'w=1/[\s^2^(Fo^2^)+(0.1044P)^2^+28.6904P] where P=(Fo^2^+2Fc^2^)/3'
_refine_ls_weighting_scheme calc
_refine_ls_wR_factor_gt 0.1456
_refine_ls_wR_factor_ref 0.1548
_reflns_Friedel_coverage 0.906
_reflns_Friedel_fraction_full 0.998
_reflns_Friedel_fraction_max 0.999
_reflns_number_gt 4500
_reflns_number_total 5143
_reflns_threshold_expression 'I > 2\s(I)'
_cod_data_source_file c6sc04287b3.cif
_cod_data_source_block aet13_trial_cubic
_cod_original_cell_volume 25250.2(18)
_cod_original_sg_symbol_Hall 'F -4c 2 3'
_cod_database_code 1553643
_shelx_space_group_comment
;
The symmetry employed for this shelxl refinement is uniquely defined
by the following loop, which should always be used as a source of
symmetry information in preference to the above space-group names.
They are only intended as comments.
;
_shelx_estimated_absorpt_t_max 0.907
_shelx_estimated_absorpt_t_min 0.640
_olex2_refinement_description
;
1. Fixed Uiso
 At 1.2 times of:
  All C(H) groups, All C(H,H) groups
 At 1.5 times of:
  All C(H,H,H) groups
2. Others
 Fixed Sof: F3(0.33333)
3.a Secondary CH2 refined with riding coordinates:
 C1(H1A,H1B), C2(H2A,H2B), C3(H3A,H3B)
3.b Aromatic/amide H refined with riding coordinates:
 C6(H6), C7(H7)
3.c Idealised Me refined as rotating group:
 C9(H9A,H9B,H9C)
;
_shelx_shelxl_version_number 2014/7
_olex2_date_sample_completion 2016-06-14
_olex2_date_sample_data_collection 2016-06-13
_olex2_date_sample_submission 2016-06-13
_olex2_exptl_crystal_mounting_method 'Crystals were mounted in Paratone-N oil'
_olex2_submission_original_sample_id '[Fe(L2)][BF4]2'
_olex2_submission_special_instructions 'No special instructions were received'

loop_
_space_group_symop_operation_xyz
'x, y, z'
'y, -x, -z+1/2'
'-x, -y, z'
'-y, x, -z+1/2'
'-x, z, -y+1/2'
'x, -y, -z'
'-x, -z, y+1/2'
'-z, -y, x+1/2'
'-x, y, -z'
'z, -y, -x+1/2'
'z, x, y'
'y, z, x'
'-y, -z, x'
'z, -x, -y'
'-y, z, -x'
'-z, -x, y'
'-z, x, -y'
'y, -z, -x'
'-y, -x, z+1/2'
'y, x, z+1/2'
'x, -z, -y+1/2'
'x, z, y+1/2'
'-z, y, -x+1/2'
'z, y, x+1/2'
'x, y+1/2, z+1/2'
'y, -x+1/2, -z+1'
'-x, -y+1/2, z+1/2'
'-y, x+1/2, -z+1'
'-x, z+1/2, -y+1'
'x, -y+1/2, -z+1/2'
'-x, -z+1/2, y+1'
'-z, -y+1/2, x+1'
'-x, y+1/2, -z+1/2'
'z, -y+1/2, -x+1'
'z, x+1/2, y+1/2'
'y, z+1/2, x+1/2'
'-y, -z+1/2, x+1/2'
'z, -x+1/2, -y+1/2'
'-y, z+1/2, -x+1/2'
'-z, -x+1/2, y+1/2'
'-z, x+1/2, -y+1/2'
'y, -z+1/2, -x+1/2'
'-y, -x+1/2, z+1'
'y, x+1/2, z+1'
'x, -z+1/2, -y+1'
'x, z+1/2, y+1'
'-z, y+1/2, -x+1'
'z, y+1/2, x+1'
'x+1/2, y, z+1/2'
'y+1/2, -x, -z+1'
'-x+1/2, -y, z+1/2'
'-y+1/2, x, -z+1'
'-x+1/2, z, -y+1'
'x+1/2, -y, -z+1/2'
'-x+1/2, -z, y+1'
'-z+1/2, -y, x+1'
'-x+1/2, y, -z+1/2'
'z+1/2, -y, -x+1'
'z+1/2, x, y+1/2'
'y+1/2, z, x+1/2'
'-y+1/2, -z, x+1/2'
'z+1/2, -x, -y+1/2'
'-y+1/2, z, -x+1/2'
'-z+1/2, -x, y+1/2'
'-z+1/2, x, -y+1/2'
'y+1/2, -z, -x+1/2'
'-y+1/2, -x, z+1'
'y+1/2, x, z+1'
'x+1/2, -z, -y+1'
'x+1/2, z, y+1'
'-z+1/2, y, -x+1'
'z+1/2, y, x+1'
'x+1/2, y+1/2, z'
'y+1/2, -x+1/2, -z+1/2'
'-x+1/2, -y+1/2, z'
'-y+1/2, x+1/2, -z+1/2'
'-x+1/2, z+1/2, -y+1/2'
'x+1/2, -y+1/2, -z'
'-x+1/2, -z+1/2, y+1/2'
'-z+1/2, -y+1/2, x+1/2'
'-x+1/2, y+1/2, -z'
'z+1/2, -y+1/2, -x+1/2'
'z+1/2, x+1/2, y'
'y+1/2, z+1/2, x'
'-y+1/2, -z+1/2, x'
'z+1/2, -x+1/2, -y'
'-y+1/2, z+1/2, -x'
'-z+1/2, -x+1/2, y'
'-z+1/2, x+1/2, -y'
'y+1/2, -z+1/2, -x'
'-y+1/2, -x+1/2, z+1/2'
'y+1/2, x+1/2, z+1/2'
'x+1/2, -z+1/2, -y+1/2'
'x+1/2, z+1/2, y+1/2'
'-z+1/2, y+1/2, -x+1/2'
'z+1/2, y+1/2, x+1/2'

loop_
_atom_site_label
_atom_site_type_symbol
_atom_site_fract_x
_atom_site_fract_y
_atom_site_fract_z
_atom_site_U_iso_or_equiv
_atom_site_adp_type
_atom_site_occupancy
_atom_site_site_symmetry_order
_atom_site_calc_flag
_atom_site_refinement_flags_posn
_atom_site_refinement_flags_adp
_atom_site_refinement_flags_occupancy
Fe1 Fe 0.38008(2) 0.38008(2) 0.61992(2) 0.02235(13) Uani 1 3 d S T P
F1 F 0.24992(6) 0.50367(5) 0.63141(9) 0.0380(4) Uani 1 1 d . . .
N1 N 0.36876(7) 0.30499(6) 0.62353(6) 0.0245(3) Uani 1 1 d . . .
N2 N 0.36092(7) 0.45340(7) 0.62192(8) 0.0274(3) Uani 1 1 d . . .
C1 C 0.39127(9) 0.28979(8) 0.66584(8) 0.0281(4) Uani 1 1 d . . .
H1A H 0.4247 0.2920 0.6622 0.034 Uiso 1 1 calc R . .
H1B H 0.3835 0.2575 0.6717 0.034 Uiso 1 1 calc R . .
C2 C 0.37621(9) 0.31887(8) 0.70616(7) 0.0281(4) Uani 1 1 d . . .
H2A H 0.3451 0.3097 0.7154 0.034 Uiso 1 1 calc R . .
H2B H 0.3969 0.3132 0.7322 0.034 Uiso 1 1 calc R . .
C3 C 0.28667(8) 0.41742(8) 0.60918(9) 0.0286(4) Uani 1 1 d . . .
H3A H 0.2548 0.4223 0.6191 0.034 Uiso 1 1 calc R . .
H3B H 0.2868 0.4133 0.5757 0.034 Uiso 1 1 calc R . .
C4 C 0.31511(8) 0.45829(7) 0.62168(8) 0.0255(3) Uani 1 1 d . . .
C5 C 0.29562(9) 0.50024(8) 0.63099(10) 0.0308(4) Uani 1 1 d . . .
C6 C 0.32222(10) 0.53791(9) 0.64019(11) 0.0361(5) Uani 1 1 d . . .
H6 H 0.3088 0.5665 0.6472 0.043 Uiso 1 1 calc R . .
C7 C 0.36857(11) 0.53283(8) 0.63886(10) 0.0341(5) Uani 1 1 d . . .
H7 H 0.3878 0.5583 0.6443 0.041 Uiso 1 1 calc R . .
C8 C 0.38772(9) 0.48998(8) 0.62948(9) 0.0292(4) Uani 1 1 d . . .
C9 C 0.43851(10) 0.48532(10) 0.62683(13) 0.0406(6) Uani 1 1 d . . .
H9A H 0.4504 0.4757 0.6565 0.061 Uiso 1 1 calc GR . .
H9B H 0.4520 0.5147 0.6185 0.061 Uiso 1 1 calc GR . .
H9C H 0.4464 0.4625 0.6038 0.061 Uiso 1 1 calc GR . .
F2 F 0.35030(8) 0.62773(7) 0.69007(7) 0.0433(4) Uani 1 1 d . . .
F3 F 0.3052(4) 0.6948(7) 0.6876(9) 0.083(5) Uani 0.3333 1 d . . .
B1 B 0.33467(11) 0.66533(11) 0.66533(11) 0.0308(9) Uani 1 3 d S T P
F4 F 0.27750(16) 0.5181(3) 0.53310(12) 0.1020(19) Uani 1 1 d . . .
B2 B 0.2500 0.5000 0.5000 0.048(2) Uani 1 4 d S T P
F5 F 0.4733(2) 0.5267(2) 0.5267(2) 0.115(3) Uani 1 3 d S T P
B3 B 0.5000 0.5000 0.5000 0.051(3) Uani 1 12 d S T P

loop_
_atom_site_aniso_label
_atom_site_aniso_U_11
_atom_site_aniso_U_22
_atom_site_aniso_U_33
_atom_site_aniso_U_23
_atom_site_aniso_U_13
_atom_site_aniso_U_12
Fe1 0.02235(13) 0.02235(13) 0.02235(13) -0.00587(10) -0.00587(10) 0.00587(10)
F1 0.0303(7) 0.0289(7) 0.0549(12) -0.0038(7) 0.0033(7) 0.0114(6)
N1 0.0282(7) 0.0224(6) 0.0228(7) -0.0041(5) -0.0052(6) 0.0071(5)
N2 0.0263(8) 0.0241(7) 0.0317(8) -0.0079(7) -0.0064(6) 0.0048(6)
C1 0.0327(10) 0.0267(9) 0.0248(8) -0.0033(7) -0.0067(7) 0.0098(7)
C2 0.0309(10) 0.0289(9) 0.0243(8) -0.0035(7) -0.0040(7) 0.0064(7)
C3 0.0261(9) 0.0238(8) 0.0358(10) -0.0050(7) -0.0123(8) 0.0062(7)
C4 0.0271(8) 0.0214(7) 0.0281(8) -0.0040(7) -0.0049(7) 0.0062(6)
C5 0.0307(9) 0.0255(8) 0.0362(11) -0.0044(8) -0.0001(8) 0.0072(7)
C6 0.0392(12) 0.0230(9) 0.0460(14) -0.0060(8) 0.0062(10) 0.0045(8)
C7 0.0390(11) 0.0236(8) 0.0398(12) -0.0058(8) 0.0008(10) 0.0017(9)
C8 0.0292(9) 0.0252(8) 0.0332(10) -0.0053(7) -0.0046(8) 0.0010(7)
C9 0.0286(10) 0.0349(11) 0.0582(18) -0.0078(12) -0.0061(11) 0.0001(8)
F2 0.0559(11) 0.0404(9) 0.0338(8) 0.0068(7) -0.0073(7) -0.0073(8)
F3 0.036(7) 0.066(11) 0.146(14) -0.062(11) 0.016(9) -0.002(6)
B1 0.0308(9) 0.0308(9) 0.0308(9) -0.0007(9) 0.0007(9) 0.0007(9)
F4 0.081(2) 0.186(6) 0.0387(13) -0.013(2) -0.0011(14) -0.040(3)
B2 0.030(3) 0.057(4) 0.057(4) 0.000 0.000 0.000
F5 0.115(3) 0.115(3) 0.115(3) -0.022(3) 0.022(3) 0.022(3)
B3 0.051(3) 0.051(3) 0.051(3) 0.000 0.000 0.000

loop_
_atom_type_symbol
_atom_type_description
_atom_type_scat_dispersion_real
_atom_type_scat_dispersion_imag
_atom_type_scat_source
C C 0.0033 0.0016 'International Tables Vol C Tables 4.2.6.8 and 6.1.1.4'
H H 0.0000 0.0000 'International Tables Vol C Tables 4.2.6.8 and 6.1.1.4'
B B 0.0013 0.0007 'International Tables Vol C Tables 4.2.6.8 and 6.1.1.4'
N N 0.0061 0.0033 'International Tables Vol C Tables 4.2.6.8 and 6.1.1.4'
F F 0.0171 0.0103 'International Tables Vol C Tables 4.2.6.8 and 6.1.1.4'
Fe Fe 0.3463 0.8444 'International Tables Vol C Tables 4.2.6.8 and 6.1.1.4'

loop_
_geom_angle_atom_site_label_1
_geom_angle_atom_site_label_2
_geom_angle_atom_site_label_3
_geom_angle
_geom_angle_site_symmetry_1
_geom_angle_site_symmetry_3
N1 Fe1 N1 78.40(8) 17_656 .
N1 Fe1 N1 78.40(8) 18_566 17_656
N1 Fe1 N1 78.40(8) 18_566 .
N2 Fe1 N1 96.09(8) 18_566 .
N2 Fe1 N1 156.40(8) . .
N2 Fe1 N1 78.02(7) . 18_566
N2 Fe1 N1 156.40(8) 18_566 18_566
N2 Fe1 N1 96.09(8) . 17_656
N2 Fe1 N1 156.40(8) 17_656 17_656
N2 Fe1 N1 78.02(7) 17_656 .
N2 Fe1 N1 96.09(8) 17_656 18_566
N2 Fe1 N1 78.01(7) 18_566 17_656
N2 Fe1 N2 105.27(7) 17_656 18_566
N2 Fe1 N2 105.26(7) . 18_566
N2 Fe1 N2 105.27(7) . 17_656
C1 N1 Fe1 105.78(14) . .
C1 N1 C2 111.5(2) . 18_566
C2 N1 Fe1 111.17(12) 18_566 .
C3 N1 Fe1 104.93(15) 17_656 .
C3 N1 C1 112.38(17) 17_656 .
C3 N1 C2 110.77(18) 17_656 18_566
C4 N2 Fe1 110.73(15) . .
C8 N2 Fe1 128.81(16) . .
C8 N2 C4 119.72(19) . .
N1 C1 H1A 109.5 . .
N1 C1 H1B 109.5 . .
N1 C1 C2 110.73(17) . .
H1A C1 H1B 108.1 . .
C2 C1 H1A 109.5 . .
C2 C1 H1B 109.5 . .
N1 C2 C1 112.05(19) 17_656 .
N1 C2 H2A 109.2 17_656 .
N1 C2 H2B 109.2 17_656 .
C1 C2 H2A 109.2 . .
C1 C2 H2B 109.2 . .
H2A C2 H2B 107.9 . .
N1 C3 H3A 109.7 18_566 .
N1 C3 H3B 109.7 18_566 .
N1 C3 C4 109.97(17) 18_566 .
H3A C3 H3B 108.2 . .
C4 C3 H3A 109.7 . .
C4 C3 H3B 109.7 . .
N2 C4 C3 117.87(18) . .
N2 C4 C5 120.3(2) . .
C5 C4 C3 121.8(2) . .
F1 C5 C4 118.7(2) . .
F1 C5 C6 120.1(2) . .
C6 C5 C4 121.2(2) . .
C5 C6 H6 121.0 . .
C7 C6 C5 118.0(2) . .
C7 C6 H6 121.0 . .
C6 C7 H7 120.0 . .
C6 C7 C8 120.0(2) . .
C8 C7 H7 120.0 . .
N2 C8 C7 120.8(2) . .
N2 C8 C9 119.9(2) . .
C7 C8 C9 119.3(2) . .
C8 C9 H9A 109.5 . .
C8 C9 H9B 109.5 . .
C8 C9 H9C 109.5 . .
H9A C9 H9B 109.5 . .
H9A C9 H9C 109.5 . .
H9B C9 H9C 109.5 . .
F3 F3 F3 60.00(11) 16_665 15_656
F3 F3 B1 83.8(10) 16_665 .
F3 F3 B1 83.8(10) 15_656 .
F2 B1 F2 108.7(2) 16_665 .
F2 B1 F2 108.7(2) 15_656 .
F2 B1 F2 108.7(2) 16_665 15_656
F3 B1 F2 104.7(9) . 16_665
F3 B1 F2 108.8(9) . 15_656
F3 B1 F2 104.7(9) 16_665 15_656
F3 B1 F2 116.9(13) 15_656 15_656
F3 B1 F2 116.9(13) 16_665 16_665
F3 B1 F2 108.8(9) 16_665 .
F3 B1 F2 104.7(9) 15_656 .
F3 B1 F2 108.8(9) 15_656 16_665
F3 B1 F2 116.9(13) . .
F3 B1 F3 12(2) . 16_665
F3 B1 F3 12(2) . 15_656
F3 B1 F3 12(2) 16_665 15_656
F4 B2 F4 110.3(2) 53 .
F4 B2 F4 107.8(4) 55_564 53
F4 B2 F4 110.3(2) 6_566 53
F4 B2 F4 107.8(4) 6_566 .
F4 B2 F4 110.3(2) 55_564 .
F4 B2 F4 110.3(2) 55_564 6_566
F5 B3 F5 109.471(1) . 6_566
F5 B3 F5 109.471(5) 9_656 3_665
F5 B3 F5 109.471(4) . 9_656
F5 B3 F5 109.471(1) 6_566 3_665
F5 B3 F5 109.471(2) 6_566 9_656
F5 B3 F5 109.471(1) . 3_665

loop_
_geom_bond_atom_site_label_1
_geom_bond_atom_site_label_2
_geom_bond_distance
_geom_bond_site_symmetry_2
Fe1 N1 2.2302(19) 18_566
Fe1 N1 2.2303(19) .
Fe1 N1 2.2302(19) 17_656
Fe1 N2 2.2239(19) .
Fe1 N2 2.2239(19) 18_566
Fe1 N2 2.2239(19) 17_656
F1 C5 1.345(3) .
N1 C1 1.475(3) .
N1 C2 1.500(3) 18_566
N1 C3 1.467(3) 17_656
N2 C4 1.352(3) .
N2 C8 1.349(3) .
C1 H1A 0.9900 .
C1 H1B 0.9900 .
C1 C2 1.524(3) .
C2 N1 1.500(3) 17_656
C2 H2A 0.9900 .
C2 H2B 0.9900 .
C3 N1 1.467(3) 18_566
C3 H3A 0.9900 .
C3 H3B 0.9900 .
C3 C4 1.506(3) .
C4 C5 1.384(3) .
C5 C6 1.380(4) .
C6 H6 0.9500 .
C6 C7 1.368(4) .
C7 H7 0.9500 .
C7 C8 1.404(3) .
C8 C9 1.499(4) .
C9 H9A 0.9800 .
C9 H9B 0.9800 .
C9 H9C 0.9800 .
F2 B1 1.398(3) .
F3 F3 0.30(5) 16_665
F3 F3 0.30(5) 15_656
F3 B1 1.387(8) .
B1 F2 1.398(3) 16_665
B1 F2 1.398(3) 15_656
B1 F3 1.387(8) 16_665
B1 F3 1.387(8) 15_656
F4 B2 1.370(4) .
B2 F4 1.370(4) 55_564
B2 F4 1.370(4) 53
B2 F4 1.370(4) 6_566
F5 B3 1.355(10) .
B3 F5 1.355(10) 3_665
B3 F5 1.355(10) 6_566
B3 F5 1.355(10) 9_656

loop_
_geom_torsion_atom_site_label_1
_geom_torsion_atom_site_label_2
_geom_torsion_atom_site_label_3
_geom_torsion_atom_site_label_4
_geom_torsion
_geom_torsion_site_symmetry_1
_geom_torsion_site_symmetry_4
Fe1 N1 C1 C2 50.8(2) . .
Fe1 N2 C4 C3 -14.1(3) . .
Fe1 N2 C4 C5 168.3(2) . .
Fe1 N2 C8 C7 -166.7(2) . .
Fe1 N2 C8 C9 14.7(4) . .
F1 C5 C6 C7 -179.3(3) . .
N1 C1 C2 N1 -45.3(3) . 17_656
N1 C3 C4 N2 42.4(3) 18_566 .
N1 C3 C4 C5 -140.1(2) 18_566 .
N2 C4 C5 F1 -178.6(3) . .
N2 C4 C5 C6 0.7(4) . .
C2 N1 C1 C2 -70.2(3) 18_566 .
C3 N1 C1 C2 164.7(2) 17_656 .
C3 C4 C5 F1 3.9(4) . .
C3 C4 C5 C6 -176.8(3) . .
C4 N2 C8 C7 2.5(4) . .
C4 N2 C8 C9 -176.1(3) . .
C4 C5 C6 C7 1.4(4) . .
C5 C6 C7 C8 -1.6(4) . .
C6 C7 C8 N2 -0.3(4) . .
C6 C7 C8 C9 178.2(3) . .
C8 N2 C4 C3 174.9(2) . .
C8 N2 C4 C5 -2.6(4) . .
F3 F3 B1 F2 51(6) 16_665 .
F3 F3 B1 F2 172(6) 16_665 16_665
F3 F3 B1 F2 -133(6) 15_656 15_656
F3 F3 B1 F2 111(6) 15_656 16_665
F3 F3 B1 F2 -72(6) 16_665 15_656
F3 F3 B1 F2 -9(6) 15_656 .
F3 F3 B1 F3 -60.38(4) 15_656 16_665
F3 F3 B1 F3 60.38(12) 16_665 15_656

loop_
_smtbx_masks_void_nr
_smtbx_masks_void_average_x
_smtbx_masks_void_average_y
_smtbx_masks_void_average_z
_smtbx_masks_void_volume
_smtbx_masks_void_count_electrons
1 0.000 0.250 0.250 64.2 22.2
2 0.000 0.250 0.750 64.2 22.2
3 0.000 0.750 0.250 64.2 22.2
4 0.000 0.750 0.750 64.2 22.2
5 0.250 0.000 0.250 64.2 22.2
6 0.250 0.250 1.000 64.2 22.2
7 0.250 0.250 0.500 64.2 22.2
8 0.250 0.500 0.250 64.2 22.2
9 0.250 0.500 0.750 64.2 22.2
10 0.250 0.750 0.500 64.2 22.2
11 0.250 0.750 0.000 64.2 22.2
12 0.250 0.000 0.750 64.2 22.2
13 0.250 0.250 0.250 31.5 7.2
14 0.250 0.250 0.750 31.5 7.2
15 0.250 0.750 0.250 31.5 7.2
16 0.250 0.750 0.750 31.5 7.2
17 0.500 0.250 0.250 64.2 22.2
18 0.500 0.250 0.750 64.2 22.2
19 0.500 0.750 0.250 64.2 22.2
20 0.500 0.750 0.750 64.2 22.2
21 0.750 0.000 0.750 64.2 22.2
22 0.750 0.250 0.500 64.2 22.2
23 0.750 0.250 0.000 64.2 22.2
24 0.750 0.500 0.750 64.2 22.2
25 0.750 0.500 0.250 64.2 22.2
26 0.750 0.750 1.000 64.2 22.2
27 0.750 0.750 0.500 64.2 22.2
28 0.750 0.000 0.250 64.2 22.2
29 0.750 0.250 0.250 31.5 7.2
30 0.750 0.250 0.750 31.5 7.2
31 0.750 0.750 0.250 31.5 7.2
32 0.750 0.750 0.750 31.5 7.2
